data_4023825
loop_
_publ_author_name
'Jos\'e Luis Garc\'ia Ruano'
'Alberto Fraile'
'M. Rosario Mart\'in'
'Gema Gonz\'alez'
'Cristina Fajardo'

_publ_section_title
;
 Pyrrolo[2,1-b]thiazole Derivatives by Asymmetric 1,3-Dipolar Reactions
 of Thiazolium Azomethine Ylides to Activated Vinyl Sulfoxides
;
_journal_name_full 'Journal of Organic Chemistry'
_journal_page_first 8484
_journal_page_last 8490
_journal_paper_doi 10.1021/jo801705d
_journal_volume 73
_journal_year 2008
_chemical_formula_sum 'C32 H43 N O8 S2'
_chemical_formula_weight 633.79
_chemical_name_systematic
; 
 ? 
;
_space_group_IT_number 19
_symmetry_cell_setting orthorhombic
_symmetry_space_group_name_Hall 'P 2ac 2ab'
_symmetry_space_group_name_H-M 'P 21 21 21'
_atom_sites_solution_hydrogens geom
_atom_sites_solution_primary direct
_atom_sites_solution_secondary difmap
_audit_creation_method SHELXL-97
_cell_angle_alpha 90.00
_cell_angle_beta 90.00
_cell_angle_gamma 90.00
_cell_formula_units_Z 4
_cell_length_a 9.9977(7)
_cell_length_b 13.4422(9)
_cell_length_c 23.9610(14)
_cell_measurement_temperature 100(2)
_cell_volume 3220.1(4)
_computing_cell_refinement 'Bruker SMART'
_computing_data_collection 'Bruker SMART'
_computing_data_reduction 'Bruker SAINT'
_computing_molecular_graphics 'Bruker SHELXTL'
_computing_publication_material 'Bruker SHELXTL'
_computing_structure_refinement 'SHELXL-97 (Sheldrick, 1997)'
_computing_structure_solution 'SHELXS-97 (Sheldrick, 1990)'
_diffrn_ambient_temperature 100(2)
_diffrn_measured_fraction_theta_full 0.914
_diffrn_measured_fraction_theta_max 0.914
_diffrn_measurement_device_type 'CCD area detector'
_diffrn_measurement_method 'phi and omega scans'
_diffrn_radiation_monochromator graphite
_diffrn_radiation_source 'fine-focus sealed tube'
_diffrn_radiation_type CuK\a
_diffrn_radiation_wavelength 1.54178
_diffrn_reflns_av_R_equivalents 0.0482
_diffrn_reflns_av_sigmaI/netI 0.0578
_diffrn_reflns_limit_h_max 10
_diffrn_reflns_limit_h_min -9
_diffrn_reflns_limit_k_max 15
_diffrn_reflns_limit_k_min -12
_diffrn_reflns_limit_l_max 23
_diffrn_reflns_limit_l_min -28
_diffrn_reflns_number 10716
_diffrn_reflns_theta_full 68.11
_diffrn_reflns_theta_max 68.11
_diffrn_reflns_theta_min 3.69
_exptl_absorpt_coefficient_mu 1.919
_exptl_absorpt_correction_type multi-scan
_exptl_crystal_colour colorless
_exptl_crystal_density_diffrn 1.307
_exptl_crystal_density_meas 0
_exptl_crystal_density_method 'not measured'
_exptl_crystal_description prism
_exptl_crystal_F_000 1352
_exptl_crystal_size_max 0.40
_exptl_crystal_size_mid 0.25
_exptl_crystal_size_min 0.10
_refine_diff_density_max 0.284
_refine_diff_density_min -0.230
_refine_diff_density_rms 0.048
_refine_ls_abs_structure_details 'Flack H D (1983), Acta Cryst. A39, 876-881'
_refine_ls_abs_structure_Flack 0.01(2)
_refine_ls_extinction_method none
_refine_ls_goodness_of_fit_ref 1.050
_refine_ls_hydrogen_treatment mixed
_refine_ls_matrix_type full
_refine_ls_number_parameters 556
_refine_ls_number_reflns 5025
_refine_ls_number_restraints 0
_refine_ls_restrained_S_all 1.050
_refine_ls_R_factor_all 0.0563
_refine_ls_R_factor_gt 0.0427
_refine_ls_shift/su_max 0.000
_refine_ls_shift/su_mean 0.000
_refine_ls_structure_factor_coef Fsqd
_refine_ls_weighting_details 'calc w=1/[\s^2^(Fo^2^)+(0.0519P)^2^+0.6976P] where P=(Fo^2^+2Fc^2^)/3'
_refine_ls_weighting_scheme calc
_refine_ls_wR_factor_gt 0.0988
_refine_ls_wR_factor_ref 0.1054
_reflns_number_gt 4304
_reflns_number_total 5025
_reflns_threshold_expression >2sigma(I)
_cod_data_source_file jo801705d_si_002.cif
_cod_data_source_block datos_m
_cod_depositor_comments
;
The following automatic conversions were performed:
'_symmetry_cell_setting' value 'Orthorhombic' changed to 'orthorhombic'
according to '/home/saulius/struct/CIF-dictionaries/cif_core.dic'
dictionary named 'cif_core.dic' version 2.4.1 from 2010-06-29.

Automatic conversion script
Id: cif_fix_enum 1527 2010-12-29 10:47:43Z saulius 
;
_cod_database_code 4023825

loop_
_symmetry_equiv_pos_as_xyz
'x, y, z'
'-x+1/2, -y, z+1/2'
'-x, y+1/2, -z+1/2'
'x+1/2, -y+1/2, -z'

loop_
_atom_site_label
_atom_site_type_symbol
_atom_site_fract_x
_atom_site_fract_y
_atom_site_fract_z
_atom_site_U_iso_or_equiv
_atom_site_adp_type
_atom_site_occupancy
_atom_site_symmetry_multiplicity
_atom_site_calc_flag
_atom_site_refinement_flags
_atom_site_disorder_assembly
_atom_site_disorder_group
S1 S 0.40740(10) 0.43054(6) 0.20851(4) 0.0297(2) Uani 1 1 d . . .
S2 S 0.43265(10) 0.72057(6) 0.23457(4) 0.0294(2) Uani 1 1 d . . .
C1 C 0.2691(4) 0.3838(2) 0.16958(16) 0.0285(9) Uani 1 1 d . . .
C2 C 0.2400(4) 0.4405(2) 0.12649(15) 0.0256(8) Uani 1 1 d . . .
C3 C 0.2722(4) 0.6160(2) 0.09770(15) 0.0266(8) Uani 1 1 d . . .
C4 C 0.2326(4) 0.6768(2) 0.15055(15) 0.0254(8) Uani 1 1 d . . .
C5 C 0.0899(4) 0.6524(2) 0.16640(15) 0.0272(8) Uani 1 1 d . . .
C6 C 0.2127(4) 0.6030(2) 0.24378(15) 0.0246(8) Uani 1 1 d . . .
C7 C 0.3149(4) 0.6349(2) 0.19860(15) 0.0264(8) Uani 1 1 d . . .
C8 C 0.3974(4) 0.5474(2) 0.17107(15) 0.0282(8) Uani 1 1 d . . .
H8 H 0.4898 0.5713 0.1623 0.034 Uiso 1 1 calc . . .
C9 C 0.2010(4) 0.2901(2) 0.18879(17) 0.0291(9) Uani 1 1 d . . .
C10 C 0.0954(4) 0.3078(2) 0.23277(17) 0.0325(9) Uani 1 1 d . . .
C11 C -0.1104(4) 0.3945(2) 0.24118(16) 0.0310(9) Uani 1 1 d . . .
C12 C -0.2008(5) 0.4698(3) 0.2159(2) 0.0418(11) Uani 1 1 d . . .
C13 C 0.1343(5) 0.4227(3) 0.08363(18) 0.0324(10) Uani 1 1 d . . .
C14 C 0.3758(4) 0.6678(2) 0.06045(16) 0.0286(9) Uani 1 1 d . . .
C15 C 0.4062(5) 0.7969(3) -0.00555(16) 0.0314(9) Uani 1 1 d . . .
C16 C 0.3319(5) 0.8883(3) -0.02447(19) 0.0379(11) Uani 1 1 d . . .
C17 C 0.5127(4) 0.7792(3) 0.17647(15) 0.0293(8) Uani 1 1 d . . .
C18 C 0.6387(4) 0.7517(3) 0.16086(18) 0.0344(10) Uani 1 1 d . . .
C19 C 0.7065(5) 0.8064(3) 0.12146(19) 0.0429(11) Uani 1 1 d . . .
C20 C 0.6446(5) 0.8872(4) 0.0967(2) 0.0477(13) Uani 1 1 d . . .
C21 C 0.5179(5) 0.9165(3) 0.11318(19) 0.0429(11) Uani 1 1 d . . .
C22 C 0.4510(4) 0.8641(3) 0.15396(17) 0.0327(9) Uani 1 1 d . . .
C23 C 0.1909(4) 0.6217(2) 0.34343(15) 0.0283(9) Uani 1 1 d . . .
C24 C 0.0568(5) 0.5690(3) 0.34677(17) 0.0341(9) Uani 1 1 d . . .
C25 C 0.0271(5) 0.5280(3) 0.40496(18) 0.0362(10) Uani 1 1 d . . .
C26 C 0.0417(5) 0.6096(3) 0.44837(17) 0.0436(12) Uani 1 1 d . . .
C27 C 0.1748(6) 0.6621(4) 0.44442(18) 0.0434(12) Uani 1 1 d . . .
C28 C 0.2012(5) 0.7058(3) 0.38623(16) 0.0342(9) Uani 1 1 d . . .
C29 C -0.1084(6) 0.4783(5) 0.4078(2) 0.0595(15) Uani 1 1 d . . .
C30 C 0.3298(5) 0.7674(3) 0.38303(17) 0.0382(10) Uani 1 1 d . . .
C31 C 0.4558(6) 0.7101(4) 0.3980(2) 0.0505(13) Uani 1 1 d . . .
C32 C 0.3183(8) 0.8634(4) 0.4180(2) 0.0581(15) Uani 1 1 d . . .
N1 N 0.3272(3) 0.5237(2) 0.11868(12) 0.0252(7) Uani 1 1 d . . .
O1 O 0.0829(3) 0.60706(16) 0.21647(9) 0.0266(6) Uani 1 1 d . . .
O2 O -0.0093(3) 0.66580(19) 0.13865(11) 0.0344(6) Uani 1 1 d . . .
O3 O -0.1289(3) 0.35437(18) 0.28522(12) 0.0379(7) Uani 1 1 d . . .
O4 O -0.0027(3) 0.37594(17) 0.20909(11) 0.0328(6) Uani 1 1 d . . .
O5 O 0.4868(3) 0.63792(19) 0.05242(12) 0.0411(7) Uani 1 1 d . . .
O6 O 0.3209(3) 0.74729(18) 0.03592(11) 0.0317(6) Uani 1 1 d . . .
O7 O 0.5330(3) 0.65175(19) 0.25939(12) 0.0411(7) Uani 1 1 d . . .
O8 O 0.2116(3) 0.66734(16) 0.28891(10) 0.0282(6) Uani 1 1 d . . .
H3 H 0.189(4) 0.608(2) 0.0729(15) 0.021(9) Uiso 1 1 d . . .
H4 H 0.237(4) 0.749(3) 0.1450(15) 0.024(9) Uiso 1 1 d . . .
H6 H 0.228(3) 0.530(2) 0.2560(13) 0.014(8) Uiso 1 1 d . . .
H9A H 0.158(3) 0.258(2) 0.1570(14) 0.013(8) Uiso 1 1 d . . .
H9B H 0.275(4) 0.242(3) 0.2003(14) 0.023(9) Uiso 1 1 d . . .
H10A H 0.042(4) 0.244(3) 0.2422(15) 0.029(10) Uiso 1 1 d . . .
H10B H 0.133(4) 0.342(3) 0.2686(16) 0.022(9) Uiso 1 1 d . . .
H12A H -0.278(7) 0.442(5) 0.201(3) 0.09(2) Uiso 1 1 d . . .
H12B H -0.238(5) 0.511(4) 0.240(2) 0.066(17) Uiso 1 1 d . . .
H12C H -0.159(6) 0.510(4) 0.186(2) 0.071(17) Uiso 1 1 d . . .
H13A H 0.052(4) 0.467(3) 0.0885(16) 0.028(10) Uiso 1 1 d . . .
H13B H 0.083(5) 0.358(3) 0.0871(19) 0.053(13) Uiso 1 1 d . . .
H13C H 0.168(4) 0.427(3) 0.0457(19) 0.037(11) Uiso 1 1 d . . .
H15A H 0.492(5) 0.814(3) 0.0137(18) 0.044(13) Uiso 1 1 d . . .
H15B H 0.419(4) 0.750(3) -0.0356(15) 0.027(9) Uiso 1 1 d . . .
H16A H 0.387(5) 0.914(3) -0.056(2) 0.050(13) Uiso 1 1 d . . .
H16B H 0.235(5) 0.871(3) -0.0363(17) 0.031(11) Uiso 1 1 d . . .
H16C H 0.329(5) 0.937(4) 0.005(2) 0.047(13) Uiso 1 1 d . . .
H18 H 0.683(5) 0.702(3) 0.1779(18) 0.041(12) Uiso 1 1 d . . .
H19 H 0.795(5) 0.785(3) 0.1103(19) 0.046(13) Uiso 1 1 d . . .
H20 H 0.691(5) 0.922(3) 0.0697(18) 0.037(12) Uiso 1 1 d . . .
H21 H 0.476(6) 0.970(4) 0.096(2) 0.078(18) Uiso 1 1 d . . .
H22 H 0.359(5) 0.883(3) 0.1708(19) 0.047(13) Uiso 1 1 d . . .
H23 H 0.269(4) 0.566(3) 0.3496(14) 0.018(8) Uiso 1 1 d . . .
H24A H -0.010(5) 0.608(3) 0.3381(18) 0.037(12) Uiso 1 1 d . . .
H24B H 0.050(3) 0.512(2) 0.3160(14) 0.014(8) Uiso 1 1 d . . .
H25 H 0.095(4) 0.479(3) 0.4179(16) 0.028(10) Uiso 1 1 d . . .
H26A H -0.034(4) 0.662(3) 0.4456(17) 0.038(11) Uiso 1 1 d . . .
H26B H 0.023(4) 0.583(3) 0.4845(18) 0.036(11) Uiso 1 1 d . . .
H27A H 0.195(4) 0.714(3) 0.4715(17) 0.037(11) Uiso 1 1 d . . .
H27B H 0.245(5) 0.619(4) 0.451(2) 0.053(15) Uiso 1 1 d . . .
H28 H 0.124(4) 0.753(2) 0.3793(14) 0.016(8) Uiso 1 1 d . . .
H29A H -0.121(4) 0.456(3) 0.4455(18) 0.030(11) Uiso 1 1 d . . .
H29B H -0.181(5) 0.524(3) 0.403(2) 0.047(14) Uiso 1 1 d . . .
H29C H -0.118(5) 0.429(4) 0.379(2) 0.057(15) Uiso 1 1 d . . .
H30 H 0.337(3) 0.782(3) 0.3453(16) 0.021(9) Uiso 1 1 d . . .
H31A H 0.478(5) 0.650(4) 0.3742(19) 0.049(13) Uiso 1 1 d . . .
H31B H 0.534(5) 0.751(4) 0.391(2) 0.058(15) Uiso 1 1 d . . .
H31C H 0.457(4) 0.690(3) 0.4368(18) 0.040(12) Uiso 1 1 d . . .
H32A H 0.317(5) 0.849(3) 0.457(2) 0.040(12) Uiso 1 1 d . . .
H32B H 0.387(6) 0.910(4) 0.410(2) 0.072(17) Uiso 1 1 d . . .
H32C H 0.240(10) 0.903(8) 0.406(4) 0.18(5) Uiso 1 1 d . . .

loop_
_atom_site_aniso_label
_atom_site_aniso_U_11
_atom_site_aniso_U_22
_atom_site_aniso_U_33
_atom_site_aniso_U_23
_atom_site_aniso_U_13
_atom_site_aniso_U_12
S1 0.0248(6) 0.0269(3) 0.0373(5) 0.0029(4) -0.0024(5) 0.0018(3)
S2 0.0278(6) 0.0306(4) 0.0299(4) -0.0018(4) -0.0018(4) -0.0061(4)
C1 0.021(2) 0.0260(16) 0.038(2) -0.0024(15) 0.0058(18) 0.0044(14)
C2 0.022(2) 0.0273(15) 0.0278(18) -0.0039(15) 0.0008(16) 0.0067(14)
C3 0.028(3) 0.0294(16) 0.0227(17) -0.0004(14) 0.0007(18) -0.0013(15)
C4 0.021(2) 0.0236(15) 0.0314(19) 0.0005(14) 0.0041(17) 0.0022(14)
C5 0.028(3) 0.0263(15) 0.0269(18) -0.0039(14) -0.0011(18) 0.0023(15)
C6 0.024(2) 0.0250(15) 0.0251(18) 0.0026(14) -0.0039(16) 0.0008(13)
C7 0.026(2) 0.0231(14) 0.030(2) 0.0005(14) 0.0033(17) 0.0002(14)
C8 0.024(2) 0.0297(16) 0.0310(19) 0.0004(14) 0.0026(18) -0.0006(14)
C9 0.022(2) 0.0255(16) 0.040(2) 0.0017(16) 0.0009(18) 0.0004(15)
C10 0.032(3) 0.0282(15) 0.037(2) 0.0031(15) -0.001(2) -0.0002(15)
C11 0.028(3) 0.0303(15) 0.035(2) -0.0026(16) 0.0039(19) -0.0080(15)
C12 0.032(3) 0.040(2) 0.054(3) 0.000(2) 0.004(3) 0.0012(18)
C13 0.033(3) 0.0298(17) 0.034(2) -0.0049(16) -0.005(2) -0.0058(17)
C14 0.029(3) 0.0285(16) 0.0280(19) -0.0002(15) -0.0047(17) -0.0008(15)
C15 0.034(3) 0.0325(16) 0.0277(19) 0.0026(15) 0.0031(19) -0.0060(17)
C16 0.042(3) 0.0342(19) 0.037(2) 0.0051(19) 0.009(2) -0.0029(18)
C17 0.023(2) 0.0321(16) 0.0325(19) -0.0060(16) -0.0014(17) -0.0064(15)
C18 0.028(3) 0.0332(18) 0.042(2) -0.0091(17) 0.000(2) -0.0059(16)
C19 0.031(3) 0.055(2) 0.042(2) -0.013(2) 0.006(2) -0.015(2)
C20 0.046(4) 0.060(3) 0.037(2) -0.002(2) 0.001(2) -0.030(2)
C21 0.044(3) 0.042(2) 0.043(2) 0.0053(19) -0.009(2) -0.021(2)
C22 0.031(3) 0.0284(16) 0.038(2) -0.0038(16) -0.0057(19) -0.0124(15)
C23 0.033(3) 0.0285(16) 0.0237(18) 0.0020(14) -0.0006(17) 0.0031(15)
C24 0.031(3) 0.0371(18) 0.034(2) 0.0041(17) 0.001(2) 0.0006(18)
C25 0.030(3) 0.0410(19) 0.037(2) 0.0058(17) 0.006(2) -0.0030(18)
C26 0.048(4) 0.054(2) 0.029(2) 0.0043(19) 0.009(2) 0.004(2)
C27 0.052(4) 0.051(2) 0.027(2) -0.003(2) 0.002(2) -0.009(2)
C28 0.041(3) 0.0326(18) 0.029(2) 0.0018(16) 0.0000(19) 0.0043(17)
C29 0.045(4) 0.093(4) 0.040(3) 0.005(3) 0.007(3) -0.022(3)
C30 0.052(3) 0.037(2) 0.026(2) -0.0002(17) -0.005(2) -0.0077(19)
C31 0.055(4) 0.052(2) 0.045(3) 0.009(2) -0.007(2) -0.017(2)
C32 0.088(5) 0.050(3) 0.036(3) -0.007(2) 0.001(3) -0.024(3)
N1 0.024(2) 0.0239(13) 0.0280(15) 0.0004(12) -0.0014(14) -0.0011(11)
O1 0.0212(16) 0.0328(10) 0.0259(12) -0.0011(10) -0.0001(12) -0.0014(10)
O2 0.0283(18) 0.0423(13) 0.0327(14) 0.0017(11) -0.0017(14) 0.0026(12)
O3 0.0406(19) 0.0341(12) 0.0390(15) 0.0033(12) 0.0087(14) -0.0040(11)
O4 0.0262(17) 0.0321(12) 0.0400(14) 0.0068(12) 0.0023(14) -0.0007(10)
O5 0.034(2) 0.0414(14) 0.0482(17) 0.0093(13) 0.0094(15) 0.0064(14)
O6 0.0295(17) 0.0329(12) 0.0327(14) 0.0080(11) 0.0034(13) -0.0014(11)
O7 0.037(2) 0.0428(13) 0.0438(16) 0.0083(13) -0.0138(14) -0.0082(12)
O8 0.0330(17) 0.0269(11) 0.0247(12) 0.0000(10) -0.0007(12) -0.0006(10)

loop_
_atom_type_symbol
_atom_type_description
_atom_type_scat_dispersion_real
_atom_type_scat_dispersion_imag
_atom_type_scat_source
C C 0.0181 0.0091 'International Tables Vol C Tables 4.2.6.8 and 6.1.1.4'
H H 0.0000 0.0000 'International Tables Vol C Tables 4.2.6.8 and 6.1.1.4'
N N 0.0311 0.0180 'International Tables Vol C Tables 4.2.6.8 and 6.1.1.4'
O O 0.0492 0.0322 'International Tables Vol C Tables 4.2.6.8 and 6.1.1.4'
S S 0.3331 0.5567 'International Tables Vol C Tables 4.2.6.8 and 6.1.1.4'

loop_
_geom_angle_atom_site_label_1
_geom_angle_atom_site_label_2
_geom_angle_atom_site_label_3
_geom_angle
_geom_angle_site_symmetry_1
_geom_angle_site_symmetry_3
_geom_angle_publ_flag
C1 S1 C8 90.22(17) . . ?
O7 S2 C17 106.45(18) . . ?
O7 S2 C7 103.11(15) . . ?
C17 S2 C7 101.27(16) . . ?
C2 C1 C9 128.7(4) . . ?
C2 C1 S1 112.2(3) . . ?
C9 C1 S1 119.1(3) . . ?
C1 C2 N1 114.9(3) . . ?
C1 C2 C13 127.1(3) . . ?
N1 C2 C13 117.9(3) . . ?
N1 C3 C14 109.5(3) . . ?
N1 C3 C4 105.3(3) . . ?
C14 C3 C4 114.0(3) . . ?
N1 C3 H3 114.5(19) . . ?
C14 C3 H3 105(2) . . ?
C4 C3 H3 109(2) . . ?
C5 C4 C7 103.8(3) . . ?
C5 C4 C3 109.2(3) . . ?
C7 C4 C3 106.4(3) . . ?
C5 C4 H4 107(2) . . ?
C7 C4 H4 116(2) . . ?
C3 C4 H4 113(2) . . ?
O2 C5 O1 121.0(3) . . ?
O2 C5 C4 127.2(3) . . ?
O1 C5 C4 111.8(3) . . ?
O8 C6 O1 108.7(3) . . ?
O8 C6 C7 112.2(3) . . ?
O1 C6 C7 105.3(3) . . ?
O8 C6 H6 112.0(18) . . ?
O1 C6 H6 107.0(19) . . ?
C7 C6 H6 111.3(19) . . ?
C4 C7 C6 105.9(3) . . ?
C4 C7 C8 104.0(3) . . ?
C6 C7 C8 115.5(3) . . ?
C4 C7 S2 117.6(2) . . ?
C6 C7 S2 105.4(2) . . ?
C8 C7 S2 108.9(3) . . ?
N1 C8 C7 105.6(3) . . ?
N1 C8 S1 105.1(2) . . ?
C7 C8 S1 117.8(2) . . ?
N1 C8 H8 109.3 . . ?
C7 C8 H8 109.3 . . ?
S1 C8 H8 109.3 . . ?
C1 C9 C10 113.5(3) . . ?
C1 C9 H9A 109.3(19) . . ?
C10 C9 H9A 108(2) . . ?
C1 C9 H9B 107(2) . . ?
C10 C9 H9B 115(2) . . ?
H9A C9 H9B 104(3) . . ?
O4 C10 C9 107.3(3) . . ?
O4 C10 H10A 105(2) . . ?
C9 C10 H10A 112(2) . . ?
O4 C10 H10B 106.3(19) . . ?
C9 C10 H10B 113(2) . . ?
H10A C10 H10B 112(3) . . ?
O3 C11 O4 122.8(4) . . ?
O3 C11 C12 124.8(4) . . ?
O4 C11 C12 112.3(3) . . ?
C11 C12 H12A 113(4) . . ?
C11 C12 H12B 114(3) . . ?
H12A C12 H12B 99(5) . . ?
C11 C12 H12C 114(3) . . ?
H12A C12 H12C 108(5) . . ?
H12B C12 H12C 108(5) . . ?
C2 C13 H13A 114(2) . . ?
C2 C13 H13B 116(3) . . ?
H13A C13 H13B 94(3) . . ?
C2 C13 H13C 113(3) . . ?
H13A C13 H13C 111(3) . . ?
H13B C13 H13C 108(4) . . ?
O5 C14 O6 125.3(4) . . ?
O5 C14 C3 124.6(3) . . ?
O6 C14 C3 109.9(3) . . ?
O6 C15 C16 106.7(3) . . ?
O6 C15 H15A 107(2) . . ?
C16 C15 H15A 112(2) . . ?
O6 C15 H15B 107(2) . . ?
C16 C15 H15B 112(2) . . ?
H15A C15 H15B 112(3) . . ?
C15 C16 H16A 103(3) . . ?
C15 C16 H16B 111(2) . . ?
H16A C16 H16B 113(4) . . ?
C15 C16 H16C 110(3) . . ?
H16A C16 H16C 110(4) . . ?
H16B C16 H16C 109(4) . . ?
C18 C17 C22 121.3(4) . . ?
C18 C17 S2 120.5(3) . . ?
C22 C17 S2 117.4(3) . . ?
C17 C18 C19 119.9(4) . . ?
C17 C18 H18 122(3) . . ?
C19 C18 H18 118(3) . . ?
C18 C19 C20 119.6(5) . . ?
C18 C19 H19 119(3) . . ?
C20 C19 H19 122(3) . . ?
C19 C20 C21 120.7(5) . . ?
C19 C20 H20 118(3) . . ?
C21 C20 H20 121(3) . . ?
C22 C21 C20 120.0(4) . . ?
C22 C21 H21 120(4) . . ?
C20 C21 H21 120(4) . . ?
C21 C22 C17 118.3(4) . . ?
C21 C22 H22 126(2) . . ?
C17 C22 H22 116(2) . . ?
O8 C23 C24 111.7(3) . . ?
O8 C23 C28 106.2(3) . . ?
C24 C23 C28 111.7(3) . . ?
O8 C23 H23 107.8(18) . . ?
C24 C23 H23 108.2(19) . . ?
C28 C23 H23 111.3(18) . . ?
C23 C24 C25 112.8(3) . . ?
C23 C24 H24A 112(3) . . ?
C25 C24 H24A 107(3) . . ?
C23 C24 H24B 111.0(18) . . ?
C25 C24 H24B 111.0(17) . . ?
H24A C24 H24B 102(3) . . ?
C29 C25 C26 112.0(4) . . ?
C29 C25 C24 112.0(4) . . ?
C26 C25 C24 110.2(3) . . ?
C29 C25 H25 108(2) . . ?
C26 C25 H25 101(2) . . ?
C24 C25 H25 113(2) . . ?
C27 C26 C25 112.3(4) . . ?
C27 C26 H26A 109(2) . . ?
C25 C26 H26A 112(2) . . ?
C27 C26 H26B 114(3) . . ?
C25 C26 H26B 109(2) . . ?
H26A C26 H26B 100(3) . . ?
C26 C27 C28 112.8(4) . . ?
C26 C27 H27A 118(3) . . ?
C28 C27 H27A 107(2) . . ?
C26 C27 H27B 111(3) . . ?
C28 C27 H27B 106(3) . . ?
H27A C27 H27B 100(4) . . ?
C30 C28 C23 115.0(3) . . ?
C30 C28 C27 113.4(4) . . ?
C23 C28 C27 108.3(3) . . ?
C30 C28 H28 107.1(19) . . ?
C23 C28 H28 107.4(19) . . ?
C27 C28 H28 105(2) . . ?
C25 C29 H29A 107(2) . . ?
C25 C29 H29B 113(3) . . ?
H29A C29 H29B 103(4) . . ?
C25 C29 H29C 111(3) . . ?
H29A C29 H29C 117(4) . . ?
H29B C29 H29C 106(4) . . ?
C31 C30 C28 114.2(3) . . ?
C31 C30 C32 110.9(4) . . ?
C28 C30 C32 111.3(4) . . ?
C31 C30 H30 106(2) . . ?
C28 C30 H30 103(2) . . ?
C32 C30 H30 111(2) . . ?
C30 C31 H31A 117(3) . . ?
C30 C31 H31B 110(3) . . ?
H31A C31 H31B 100(4) . . ?
C30 C31 H31C 112(3) . . ?
H31A C31 H31C 108(3) . . ?
H31B C31 H31C 108(4) . . ?
C30 C32 H32A 111(3) . . ?
C30 C32 H32B 113(4) . . ?
H32A C32 H32B 109(5) . . ?
C30 C32 H32C 110(6) . . ?
H32A C32 H32C 113(6) . . ?
H32B C32 H32C 100(6) . . ?
C2 N1 C3 118.9(3) . . ?
C2 N1 C8 110.4(3) . . ?
C3 N1 C8 106.9(3) . . ?
C5 O1 C6 111.8(3) . . ?
C11 O4 C10 115.6(3) . . ?
C14 O6 C15 114.9(3) . . ?
C6 O8 C23 116.0(2) . . ?

loop_
_geom_bond_atom_site_label_1
_geom_bond_atom_site_label_2
_geom_bond_distance
_geom_bond_site_symmetry_2
_geom_bond_publ_flag
S1 C1 1.782(4) . ?
S1 C8 1.812(3) . ?
S2 O7 1.489(3) . ?
S2 C17 1.789(4) . ?
S2 C7 1.859(4) . ?
C1 C2 1.316(5) . ?
C1 C9 1.503(5) . ?
C2 N1 1.430(5) . ?
C2 C13 1.493(5) . ?
C3 N1 1.448(4) . ?
C3 C14 1.535(5) . ?
C3 C4 1.559(5) . ?
C3 H3 1.03(4) . ?
C4 C5 1.513(6) . ?
C4 C7 1.524(5) . ?
C4 H4 0.98(4) . ?
C5 O2 1.208(5) . ?
C5 O1 1.347(4) . ?
C6 O8 1.385(4) . ?
C6 O1 1.454(5) . ?
C6 C7 1.549(5) . ?
C6 H6 1.04(3) . ?
C7 C8 1.580(5) . ?
C8 N1 1.473(5) . ?
C8 H8 1.0000 . ?
C9 C10 1.510(6) . ?
C9 H9A 0.98(3) . ?
C9 H9B 1.02(4) . ?
C10 O4 1.457(4) . ?
C10 H10A 1.04(4) . ?
C10 H10B 1.04(4) . ?
C11 O3 1.199(5) . ?
C11 O4 1.347(5) . ?
C11 C12 1.485(6) . ?
C12 H12A 0.93(7) . ?
C12 H12B 0.89(6) . ?
C12 H12C 0.98(6) . ?
C13 H13A 1.02(4) . ?
C13 H13B 1.02(5) . ?
C13 H13C 0.97(4) . ?
C14 O5 1.196(5) . ?
C14 O6 1.338(4) . ?
C15 O6 1.469(5) . ?
C15 C16 1.506(6) . ?
C15 H15A 1.00(5) . ?
C15 H15B 0.96(4) . ?
C16 H16A 0.99(5) . ?
C16 H16B 1.04(4) . ?
C16 H16C 0.96(5) . ?
C17 C18 1.365(6) . ?
C17 C22 1.405(5) . ?
C18 C19 1.375(6) . ?
C18 H18 0.90(4) . ?
C19 C20 1.383(7) . ?
C19 H19 0.97(5) . ?
C20 C21 1.385(7) . ?
C20 H20 0.92(4) . ?
C21 C22 1.378(6) . ?
C21 H21 0.94(6) . ?
C22 H22 1.04(5) . ?
C23 O8 1.458(4) . ?
C23 C24 1.518(6) . ?
C23 C28 1.531(5) . ?
C23 H23 1.09(4) . ?
C24 C25 1.528(6) . ?
C24 H24A 0.87(4) . ?
C24 H24B 1.07(3) . ?
C25 C29 1.512(7) . ?
C25 C26 1.519(6) . ?
C25 H25 1.00(4) . ?
C26 C27 1.510(7) . ?
C26 H26A 1.03(4) . ?
C26 H26B 0.96(4) . ?
C27 C28 1.536(6) . ?
C27 H27A 0.97(4) . ?
C27 H27B 0.93(5) . ?
C28 C30 1.530(6) . ?
C28 H28 1.01(3) . ?
C29 H29A 0.96(4) . ?
C29 H29B 0.96(5) . ?
C29 H29C 0.96(5) . ?
C30 C31 1.520(7) . ?
C30 C32 1.543(6) . ?
C30 H30 0.93(4) . ?
C31 H31A 1.01(5) . ?
C31 H31B 0.97(5) . ?
C31 H31C 0.97(4) . ?
C32 H32A 0.94(5) . ?
C32 H32B 0.95(6) . ?
C32 H32C 0.99(10) . ?

loop_
_geom_torsion_atom_site_label_1
_geom_torsion_atom_site_label_2
_geom_torsion_atom_site_label_3
_geom_torsion_atom_site_label_4
_geom_torsion
_geom_torsion_site_symmetry_1
_geom_torsion_site_symmetry_2
_geom_torsion_site_symmetry_3
_geom_torsion_site_symmetry_4
_geom_torsion_publ_flag
C8 S1 C1 C2 12.3(3) . . . . ?
C8 S1 C1 C9 -166.8(3) . . . . ?
C9 C1 C2 N1 -178.3(3) . . . . ?
S1 C1 C2 N1 2.6(4) . . . . ?
C9 C1 C2 C13 -3.4(6) . . . . ?
S1 C1 C2 C13 177.5(3) . . . . ?
N1 C3 C4 C5 -89.9(4) . . . . ?
C14 C3 C4 C5 150.1(3) . . . . ?
N1 C3 C4 C7 21.6(4) . . . . ?
C14 C3 C4 C7 -98.4(3) . . . . ?
C7 C4 C5 O2 -174.7(3) . . . . ?
C3 C4 C5 O2 -61.5(4) . . . . ?
C7 C4 C5 O1 2.3(3) . . . . ?
C3 C4 C5 O1 115.5(3) . . . . ?
C5 C4 C7 C6 -8.5(3) . . . . ?
C3 C4 C7 C6 -123.8(3) . . . . ?
C5 C4 C7 C8 113.6(3) . . . . ?
C3 C4 C7 C8 -1.6(4) . . . . ?
C5 C4 C7 S2 -125.9(3) . . . . ?
C3 C4 C7 S2 118.9(3) . . . . ?
O8 C6 C7 C4 -106.4(3) . . . . ?
O1 C6 C7 C4 11.7(3) . . . . ?
O8 C6 C7 C8 139.1(3) . . . . ?
O1 C6 C7 C8 -102.8(3) . . . . ?
O8 C6 C7 S2 18.9(3) . . . . ?
O1 C6 C7 S2 137.0(2) . . . . ?
O7 S2 C7 C4 -156.4(3) . . . . ?
C17 S2 C7 C4 -46.4(3) . . . . ?
O7 S2 C7 C6 85.9(2) . . . . ?
C17 S2 C7 C6 -164.0(2) . . . . ?
O7 S2 C7 C8 -38.5(3) . . . . ?
C17 S2 C7 C8 71.5(3) . . . . ?
C4 C7 C8 N1 -18.6(3) . . . . ?
C6 C7 C8 N1 97.0(3) . . . . ?
S2 C7 C8 N1 -144.7(2) . . . . ?
C4 C7 C8 S1 -135.5(3) . . . . ?
C6 C7 C8 S1 -19.9(4) . . . . ?
S2 C7 C8 S1 98.4(3) . . . . ?
C1 S1 C8 N1 -22.4(3) . . . . ?
C1 S1 C8 C7 94.8(3) . . . . ?
C2 C1 C9 C10 -94.2(5) . . . . ?
S1 C1 C9 C10 84.8(4) . . . . ?
C1 C9 C10 O4 58.4(4) . . . . ?
N1 C3 C14 O5 -3.2(5) . . . . ?
C4 C3 C14 O5 114.5(4) . . . . ?
N1 C3 C14 O6 173.1(3) . . . . ?
C4 C3 C14 O6 -69.2(4) . . . . ?
O7 S2 C17 C18 4.4(3) . . . . ?
C7 S2 C17 C18 -103.0(3) . . . . ?
O7 S2 C17 C22 -165.3(3) . . . . ?
C7 S2 C17 C22 87.2(3) . . . . ?
C22 C17 C18 C19 -1.5(6) . . . . ?
S2 C17 C18 C19 -170.8(3) . . . . ?
C17 C18 C19 C20 -1.9(6) . . . . ?
C18 C19 C20 C21 3.2(6) . . . . ?
C19 C20 C21 C22 -1.1(6) . . . . ?
C20 C21 C22 C17 -2.2(6) . . . . ?
C18 C17 C22 C21 3.6(5) . . . . ?
S2 C17 C22 C21 173.2(3) . . . . ?
O8 C23 C24 C25 -175.1(3) . . . . ?
C28 C23 C24 C25 -56.3(4) . . . . ?
C23 C24 C25 C29 178.5(4) . . . . ?
C23 C24 C25 C26 53.1(5) . . . . ?
C29 C25 C26 C27 -177.9(4) . . . . ?
C24 C25 C26 C27 -52.5(5) . . . . ?
C25 C26 C27 C28 56.1(5) . . . . ?
O8 C23 C28 C30 -54.1(4) . . . . ?
C24 C23 C28 C30 -176.0(3) . . . . ?
O8 C23 C28 C27 177.9(4) . . . . ?
C24 C23 C28 C27 56.0(5) . . . . ?
C26 C27 C28 C30 174.7(4) . . . . ?
C26 C27 C28 C23 -56.4(5) . . . . ?
C23 C28 C30 C31 -66.2(5) . . . . ?
C27 C28 C30 C31 59.2(5) . . . . ?
C23 C28 C30 C32 167.3(4) . . . . ?
C27 C28 C30 C32 -67.3(5) . . . . ?
C1 C2 N1 C3 -144.9(3) . . . . ?
C13 C2 N1 C3 39.6(5) . . . . ?
C1 C2 N1 C8 -20.9(4) . . . . ?
C13 C2 N1 C8 163.7(3) . . . . ?
C14 C3 N1 C2 -145.6(3) . . . . ?
C4 C3 N1 C2 91.4(4) . . . . ?
C14 C3 N1 C8 88.6(3) . . . . ?
C4 C3 N1 C8 -34.3(4) . . . . ?
C7 C8 N1 C2 -97.3(3) . . . . ?
S1 C8 N1 C2 28.0(3) . . . . ?
C7 C8 N1 C3 33.4(4) . . . . ?
S1 C8 N1 C3 158.7(3) . . . . ?
O2 C5 O1 C6 -177.2(3) . . . . ?
C4 C5 O1 C6 5.6(3) . . . . ?
O8 C6 O1 C5 109.5(3) . . . . ?
C7 C6 O1 C5 -10.9(3) . . . . ?
O3 C11 O4 C10 -3.5(5) . . . . ?
C12 C11 O4 C10 176.0(3) . . . . ?
C9 C10 O4 C11 175.2(3) . . . . ?
O5 C14 O6 C15 2.6(5) . . . . ?
C3 C14 O6 C15 -173.7(3) . . . . ?
C16 C15 O6 C14 -175.3(3) . . . . ?
O1 C6 O8 C23 100.3(3) . . . . ?
C7 C6 O8 C23 -143.7(3) . . . . ?
C24 C23 O8 C6 -61.0(4) . . . . ?
C28 C23 O8 C6 177.0(3) . . . . ?
